data_1575365
loop_
_publ_author_name
'Singh, Ashi'
'Avinash, Kiran'
'Pradhan, Amit Kumar'
'Prajapati, Aditya Kumar'
'Edwards, Alison J.'
'Thomas, Sajesh P.'

_publ_section_title
;
 Weak yet directional: supramolecular interactions of thiols unravelled by
 quantum crystallography.
;
_journal_issue 35
_journal_name_full 'Chemical science'
_journal_page_first 16016
_journal_page_last 16026
_journal_paper_doi 10.1039/d5sc04450b
_journal_volume 16
_journal_year 2025
_chemical_formula_moiety 'C7 H6 O2 S'
_chemical_formula_sum 'C7 H6 O2 S'
_chemical_formula_weight 154.191
_space_group_crystal_system monoclinic
_space_group_IT_number 14
_space_group_name_Hall '-P 2ybc'
_space_group_name_H-M_alt 'P 1 21/c 1'
_symmetry_Int_Tables_number 14
_atom_sites_solution_primary iterative
_audit_creation_date 2025-01-09
_audit_creation_method
;
Olex2 1.5
(compiled 2024.02.16 svn.r378c4104 for OlexSys, GUI svn.r6928)
;
_audit_update_record
;
2025-06-03 deposited with the CCDC.	2025-08-06 downloaded from the CCDC.
;
_cell_angle_alpha 90
_cell_angle_beta 100.382(3)
_cell_angle_gamma 90
_cell_formula_units_Z 4
_cell_length_a 7.8812(5)
_cell_length_b 5.9679(4)
_cell_length_c 15.0099(11)
_cell_measurement_reflns_used 19934
_cell_measurement_temperature 305(1)
_cell_measurement_theta_max 33.17
_cell_measurement_theta_min 2.63
_cell_volume 694.42(8)
_computing_molecular_graphics 'Olex2 1.5 (Dolomanov et al., 2009)'
_computing_publication_material 'Olex2 1.5 (Dolomanov et al., 2009)'
_computing_structure_refinement 'olex2.refine 1.5 (Bourhis et al., 2015)'
_computing_structure_solution 'olex2.solve 1.5 (Bourhis et al., 2015)'
_diffrn_ambient_temperature 305(1)
_diffrn_measured_fraction_theta_full 0.9976
_diffrn_measured_fraction_theta_max 0.9959
_diffrn_measurement_device_type 'Bruker D8 Quest'
_diffrn_radiation_type 'Mo K\a'
_diffrn_radiation_wavelength 0.71073
_diffrn_reflns_av_R_equivalents 0.0474
_diffrn_reflns_av_unetI/netI 0.0357
_diffrn_reflns_Laue_measured_fraction_full 0.9976
_diffrn_reflns_Laue_measured_fraction_max 0.9959
_diffrn_reflns_limit_h_max 12
_diffrn_reflns_limit_h_min -10
_diffrn_reflns_limit_k_max 9
_diffrn_reflns_limit_k_min -9
_diffrn_reflns_limit_l_max 23
_diffrn_reflns_limit_l_min -23
_diffrn_reflns_number 19934
_diffrn_reflns_point_group_measured_fraction_full 0.9976
_diffrn_reflns_point_group_measured_fraction_max 0.9959
_diffrn_reflns_theta_full 25.2417
_diffrn_reflns_theta_max 33.17
_diffrn_reflns_theta_min 2.63
_exptl_absorpt_coefficient_mu 0.392
_exptl_crystal_colour 'clear yellow transparent'
_exptl_crystal_density_diffrn 1.475
_exptl_crystal_description block
_exptl_crystal_F_000 320.0
_exptl_crystal_size_max 0.359
_exptl_crystal_size_mid 0.238
_exptl_crystal_size_min 0.178
_refine_diff_density_max 0.2415
_refine_diff_density_min -0.1833
_refine_diff_density_rms 0.0544
_refine_ls_d_res_high 0.6495
_refine_ls_d_res_low 7.7522
_refine_ls_goodness_of_fit_ref 1.1002
_refine_ls_hydrogen_treatment refall
_refine_ls_matrix_type full
_refine_ls_number_constraints 0
_refine_ls_number_parameters 145
_refine_ls_number_reflns 2641
_refine_ls_number_restraints 0
_refine_ls_restrained_S_all 1.1002
_refine_ls_R_factor_all 0.0458
_refine_ls_R_factor_gt 0.0325
_refine_ls_shift/su_max -0.0001
_refine_ls_shift/su_mean 0.0000
_refine_ls_structure_factor_coef Fsqd
_refine_ls_weighting_details 'w=1/[\s^2^(Fo^2^)+(0.0096P)^2^+0.1092P] where P=(Fo^2^+2Fc^2^)/3'
_refine_ls_weighting_scheme calc
_refine_ls_wR_factor_gt 0.0685
_refine_ls_wR_factor_ref 0.0750
_reflns_Friedel_coverage 0.0
_reflns_limit_h_max 11
_reflns_limit_h_min -12
_reflns_limit_k_max 9
_reflns_limit_k_min 0
_reflns_limit_l_max 22
_reflns_limit_l_min 0
_reflns_number_gt 2046
_reflns_number_total 2641
_reflns_threshold_expression I>=2u(I)
_cod_data_source_file d5sc04450b2.cif
_cod_data_source_block 2MCB_RT
_cod_depositor_comments 'Adding full bibliography for 1575356--1575368.cif.'
_cod_database_code 1575365
_olex2_refinement_description
;
;
_olex2_submission_special_instructions 'No special instructions were received'

loop_
_space_group_symop_id
_space_group_symop_operation_xyz
1 x,y,z
2 -x,y+1/2,-z+1/2
3 -x,-y,-z
4 x,-y-1/2,z-1/2

loop_
_atom_site_label
_atom_site_type_symbol
_atom_site_fract_x
_atom_site_fract_y
_atom_site_fract_z
_atom_site_U_iso_or_equiv
_atom_site_adp_type
_atom_site_occupancy
_atom_site_refinement_flags_posn
S1 S -0.01670(3) 0.61620(5) 0.33643(2) 0.04599(9) Uani 1.000000 .
O1 O -0.01128(10) 0.21215(15) 0.42627(6) 0.0538(2) Uani 1.000000 .
O2 O 0.22321(12) 0.04033(18) 0.49795(8) 0.0581(3) Uani 1.000000 .
C1 C 0.20201(13) 0.53489(17) 0.35446(7) 0.0367(2) Uani 1.000000 .
C3 C 0.26199(12) 0.34110(17) 0.40298(7) 0.0365(2) Uani 1.000000 .
C2 C 0.14547(13) 0.19371(18) 0.44325(7) 0.0400(2) Uani 1.000000 .
C4 C 0.43735(14) 0.2865(2) 0.41529(8) 0.0446(2) Uani 1.000000 .
C7 C 0.32050(15) 0.6684(2) 0.32013(9) 0.0499(3) Uani 1.000000 .
C6 C 0.49405(15) 0.6122(2) 0.33342(9) 0.0530(3) Uani 1.000000 .
C5 C 0.55317(15) 0.4208(2) 0.38096(8) 0.0506(3) Uani 1.000000 .
H5 H 0.6878(18) 0.370(3) 0.3925(10) 0.073(4) Uani 1.000000 .
H6 H 0.588(2) 0.719(3) 0.3086(13) 0.100(6) Uani 1.000000 .
H7 H 0.278(2) 0.816(3) 0.2810(13) 0.093(6) Uani 1.000000 .
H4 H 0.4783(19) 0.142(3) 0.4539(11) 0.084(5) Uani 1.000000 .
H1 H 0.0033(18) 0.806(4) 0.2895(12) 0.092(6) Uani 1.000000 .
H2 H 0.147(2) -0.047(4) 0.5199(12) 0.071(5) Uani 1.000000 .

loop_
_atom_site_aniso_label
_atom_site_aniso_U_11
_atom_site_aniso_U_22
_atom_site_aniso_U_33
_atom_site_aniso_U_12
_atom_site_aniso_U_13
_atom_site_aniso_U_23
S1 0.03690(14) 0.04257(15) 0.05805(18) 0.00397(11) 0.00740(11) 0.00710(12)
O1 0.0340(4) 0.0561(5) 0.0714(6) 0.0009(3) 0.0101(4) 0.0275(4)
O2 0.0368(4) 0.0579(6) 0.0804(7) 0.0029(4) 0.0125(4) 0.0324(5)
C1 0.0340(4) 0.0365(5) 0.0398(5) -0.0012(4) 0.0070(4) 0.0028(4)
C3 0.0315(4) 0.0382(5) 0.0399(5) -0.0005(4) 0.0070(4) 0.0045(4)
C2 0.0337(5) 0.0392(5) 0.0477(5) -0.0001(4) 0.0088(4) 0.0090(4)
C4 0.0330(5) 0.0496(6) 0.0523(6) 0.0041(4) 0.0106(4) 0.0122(5)
C7 0.0412(6) 0.0485(6) 0.0610(7) -0.0022(5) 0.0123(5) 0.0162(5)
C6 0.0390(6) 0.0595(7) 0.0629(7) -0.0058(5) 0.0156(5) 0.0161(6)
C5 0.0335(5) 0.0625(8) 0.0576(7) 0.0007(5) 0.0134(5) 0.0124(6)
H5 0.046(9) 0.091(12) 0.086(11) 0.002(8) 0.022(8) 0.026(9)
H6 0.071(11) 0.099(13) 0.140(17) -0.023(10) 0.052(11) 0.014(12)
H7 0.072(10) 0.096(12) 0.128(15) 0.023(9) 0.064(10) 0.047(11)
H4 0.058(10) 0.081(12) 0.114(14) 0.018(8) 0.016(9) 0.018(10)
H1 0.044(10) 0.123(16) 0.112(16) 0.008(10) 0.016(10) -0.031(13)
H2 0.060(12) 0.084(14) 0.067(12) 0.005(10) 0.002(9) -0.002(10)

loop_
_geom_angle_atom_site_label_1
_geom_angle_atom_site_label_2
_geom_angle_atom_site_label_3
_geom_angle
_geom_angle_site_symmetry_1
_geom_angle_site_symmetry_3
_geom_angle_publ_flag
H1 S1 C1 96.2(6) . . ?
H2 O2 C2 111.5(11) . . ?
C3 C1 S1 122.35(7) . . ?
C7 C1 S1 119.14(9) . . ?
C7 C1 C3 118.51(9) . . ?
C2 C3 C1 121.82(9) . . ?
C4 C3 C1 119.54(9) . . ?
C4 C3 C2 118.64(9) . . ?
O2 C2 O1 122.47(10) . . ?
C3 C2 O1 122.77(9) . . ?
C3 C2 O2 114.76(9) . . ?
C5 C4 C3 121.24(11) . . ?
H4 C4 C3 117.4(8) . . ?
H4 C4 C5 121.3(8) . . ?
C6 C7 C1 121.15(11) . . ?
H7 C7 C1 120.3(8) . . ?
H7 C7 C6 118.5(8) . . ?
C5 C6 C7 120.39(11) . . ?
H6 C6 C7 121.5(10) . . ?
H6 C6 C5 118.1(10) . . ?
C6 C5 C4 119.19(11) . . ?
H5 C5 C4 118.1(7) . . ?
H5 C5 C6 122.8(7) . . ?

loop_
_geom_bond_atom_site_label_1
_geom_bond_atom_site_label_2
_geom_bond_distance
_geom_bond_site_symmetry_2
_geom_bond_publ_flag
S1 C1 1.7640(10) . ?
S1 H1 1.36(2) . ?
O1 C2 1.2206(12) . ?
O2 C2 1.3062(14) . ?
O2 H2 0.90(2) . ?
C1 C3 1.4026(14) . ?
C1 C7 1.3948(15) . ?
C3 C2 1.4772(14) . ?
C3 C4 1.3995(14) . ?
C4 C5 1.3822(16) . ?
C4 H4 1.055(15) . ?
C7 C6 1.3873(17) . ?
C7 H7 1.078(16) . ?
C6 C5 1.3824(17) . ?
C6 H6 1.090(15) . ?
C5 H5 1.087(13) . ?

loop_
_geom_torsion_atom_site_label_1
_geom_torsion_atom_site_label_2
_geom_torsion_atom_site_label_3
_geom_torsion_atom_site_label_4
_geom_torsion
_geom_torsion_site_symmetry_1
_geom_torsion_site_symmetry_2
_geom_torsion_site_symmetry_3
_geom_torsion_site_symmetry_4
_geom_torsion_publ_flag
S1 C1 C3 C2 -0.80(10) . . . . ?
S1 C1 C3 C4 -179.68(9) . . . . ?
S1 C1 C7 C6 179.36(10) . . . . ?
O1 C2 C3 C1 10.78(14) . . . . ?
O1 C2 C3 C4 -170.33(12) . . . . ?
O2 C2 C3 C1 -169.82(10) . . . . ?
O2 C2 C3 C4 9.07(13) . . . . ?
C1 C3 C4 C5 0.39(12) . . . . ?
C1 C7 C6 C5 0.30(15) . . . . ?
C3 C4 C5 C6 -0.15(15) . . . . ?
C4 C5 C6 C7 -0.19(15) . . . . ?
